data_1525464
loop_
_publ_author_name
'Widera, A.'
'Schaefer, H.'

_publ_section_title
;
 Uebergangsformen zwischen den Zintlphasen und echten Salzen: die
 Verbindungen A3 B O mit A = Ca, Sr, Ba und B = Sn, Pb
;
_journal_name_full 'Materials Research Bulletin'
_journal_page_first 1805
_journal_page_last 1809
_journal_volume 15
_journal_year 1980
_chemical_formula_sum 'Ba3 O Pb'
_chemical_name_systematic 'Ba3 Pb O'
_space_group_IT_number 221
_symmetry_space_group_name_Hall '-P 4 2 3'
_symmetry_space_group_name_H-M 'P m -3 m'
_cell_angle_alpha 90
_cell_angle_beta 90
_cell_angle_gamma 90
_cell_formula_units_Z 1
_cell_length_a 5.459
_cell_length_b 5.459
_cell_length_c 5.459
_cell_volume 162.682
_citation_journal_id_ASTM MRBUAC
_cod_data_source_file Widera_MRBUAC_1980_484.cif
_cod_data_source_block Ba3O1Pb1
_cod_original_cell_volume 162.6819
_cod_original_formula_sum 'Ba3 O1 Pb1'
_cod_database_code 1525464

loop_
_symmetry_equiv_pos_as_xyz
x,y,z
-y,x,z
-x,-y,z
y,-x,z
x,-y,-z
y,x,-z
-x,y,-z
-y,-x,-z
z,x,y
-x,z,y
-z,-x,y
x,-z,y
z,-x,-y
x,z,-y
-z,x,-y
-x,-z,-y
y,z,x
y,-z,-x
z,y,-x
-y,z,-x
-z,-y,-x
-y,-z,x
z,-y,x
-z,y,x
-x,-y,-z
y,-x,-z
x,y,-z
-y,x,-z
-x,y,z
-y,-x,z
x,-y,z
y,x,z
-z,-x,-y
x,-z,-y
z,x,-y
-x,z,-y
-z,x,y
-x,-z,y
z,-x,y
x,z,y
-y,-z,-x
-y,z,x
-z,-y,x
y,-z,x
z,y,x
y,z,-x
-z,y,-x
z,-y,-x

loop_
_atom_site_label
_atom_site_type_symbol
_atom_site_fract_x
_atom_site_fract_y
_atom_site_fract_z
_atom_site_occupancy
_atom_site_U_iso_or_equiv
Pb1 Pb 0 0 0 1 0.0
Ba1 Ba 0 0.5 0.5 1 0.0
O1 O 0.5 0.5 0.5 1 0.0
